data_7109749
loop_
_publ_author_name
'Ching-Zong Luo'
'Parthasarathy Gandeepan'
'Chien-Hong Cheng'

_publ_section_title
;
 A convenient synthesis of quinolizinium salts through Rh(III) or
 Ru(II)-catalyzed C-H bond activation of 2-alkenylpyridines
;
_journal_name_full Chem.Commun.
_journal_page_first 8528
_journal_paper_doi 10.1039/c3cc45004j
_journal_volume 49
_journal_year 2013
_chemical_formula_sum 'C16 H14 B F4 N'
_chemical_formula_weight 307.09
_chemical_name_systematic
; 
 ? 
;
_space_group_IT_number 14
_symmetry_cell_setting monoclinic
_symmetry_space_group_name_Hall '-P 2ybc'
_symmetry_space_group_name_H-M 'P 1 21/c 1'
_atom_sites_solution_hydrogens geom
_atom_sites_solution_primary direct
_atom_sites_solution_secondary difmap
_audit_creation_method SHELXL-97
_cell_angle_alpha 90.00
_cell_angle_beta 102.541(3)
_cell_angle_gamma 90.00
_cell_formula_units_Z 4
_cell_length_a 9.2845(6)
_cell_length_b 8.1916(5)
_cell_length_c 19.3256(12)
_cell_measurement_reflns_used 6636
_cell_measurement_temperature 100(2)
_cell_measurement_theta_max 28.34
_cell_measurement_theta_min 2.16
_cell_volume 1434.74(16)
_computing_cell_refinement 'SAINT V7.68A (Bruker AXS, 2009)'
_computing_data_collection 'APEX2 (Bruker AXS, 2010)'
_computing_data_reduction 'SAINT V7.68A (Bruker AXS, 2009)'
_computing_molecular_graphics 'SHELXTL (Sheldrick, 2008)'
_computing_publication_material SHELXTL
_computing_structure_refinement 'SHELXL-97 (Sheldrick, 2008)'
_computing_structure_solution 'SHELXS-97 (Sheldrick, 2008)'
_diffrn_ambient_temperature 100(2)
_diffrn_detector_area_resol_mean 8.3333
_diffrn_measured_fraction_theta_full 0.995
_diffrn_measured_fraction_theta_max 0.995
_diffrn_measurement_device_type 'Bruker APEX-II CCD'
_diffrn_measurement_method '\f and \w scans'
_diffrn_radiation_monochromator graphite
_diffrn_radiation_source 'fine-focus sealed tube'
_diffrn_radiation_type MoK\a
_diffrn_radiation_wavelength 0.71073
_diffrn_reflns_av_R_equivalents 0.0252
_diffrn_reflns_av_sigmaI/netI 0.0240
_diffrn_reflns_limit_h_max 12
_diffrn_reflns_limit_h_min -12
_diffrn_reflns_limit_k_max 10
_diffrn_reflns_limit_k_min -10
_diffrn_reflns_limit_l_max 25
_diffrn_reflns_limit_l_min -23
_diffrn_reflns_number 13349
_diffrn_reflns_theta_full 28.34
_diffrn_reflns_theta_max 28.34
_diffrn_reflns_theta_min 2.16
_exptl_absorpt_coefficient_mu 0.118
_exptl_absorpt_correction_T_max 0.9486
_exptl_absorpt_correction_T_min 0.8851
_exptl_absorpt_correction_type multi-scan
_exptl_absorpt_process_details 'SADABS V2008/1 (Bruker AXS)'
_exptl_crystal_colour Orange
_exptl_crystal_density_diffrn 1.422
_exptl_crystal_density_meas ?
_exptl_crystal_density_method 'not measured'
_exptl_crystal_description Lump
_exptl_crystal_F_000 632
_exptl_crystal_size_max 0.27
_exptl_crystal_size_mid 0.25
_exptl_crystal_size_min 0.20
_refine_diff_density_max 0.630
_refine_diff_density_min -0.420
_refine_diff_density_rms 0.119
_refine_ls_extinction_method none
_refine_ls_goodness_of_fit_ref 1.103
_refine_ls_hydrogen_treatment constr
_refine_ls_matrix_type full
_refine_ls_number_parameters 199
_refine_ls_number_reflns 3556
_refine_ls_number_restraints 0
_refine_ls_restrained_S_all 1.103
_refine_ls_R_factor_all 0.0661
_refine_ls_R_factor_gt 0.0506
_refine_ls_shift/su_max 0.000
_refine_ls_shift/su_mean 0.000
_refine_ls_structure_factor_coef Fsqd
_refine_ls_weighting_details 'calc w=1/[\s^2^(Fo^2^)+(0.1065P)^2^+0.6685P] where P=(Fo^2^+2Fc^2^)/3'
_refine_ls_weighting_scheme calc
_refine_ls_wR_factor_gt 0.1587
_refine_ls_wR_factor_ref 0.1863
_reflns_number_gt 2845
_reflns_number_total 3556
_reflns_threshold_expression >2sigma(I)
_cod_data_source_file c3cc45004j.txt
_cod_data_source_block 121229lt_0m
_cod_depositor_comments
;
The following automatic conversions were performed:

'_exptl_crystal_density_meas' value 'not measured' was changed to '?'
- the value is perceived as not measured.

Automatic conversion script
Id: cif_fix_values 3008 2015-01-20 13:52:24Z robertas 
;
_cod_original_sg_symbol_H-M ' P 1 21/c 1 '
_cod_database_code 7109749

loop_
_symmetry_equiv_pos_as_xyz
'x, y, z'
'-x, y+1/2, -z+1/2'
'-x, -y, -z'
'x, -y-1/2, z-1/2'

loop_
_atom_site_label
_atom_site_type_symbol
_atom_site_fract_x
_atom_site_fract_y
_atom_site_fract_z
_atom_site_U_iso_or_equiv
_atom_site_adp_type
_atom_site_occupancy
_atom_site_symmetry_multiplicity
_atom_site_calc_flag
_atom_site_refinement_flags
N1 N 0.21724(14) 0.93104(17) 0.13779(7) 0.0188(3) Uani 1 1 d .
B1 B 0.1731(2) 0.1385(2) 0.40599(10) 0.0242(4) Uani 1 1 d .
F1 F 0.30272(13) 0.21697(15) 0.43869(7) 0.0375(3) Uani 1 1 d .
F2 F 0.12693(16) 0.03893(15) 0.45535(7) 0.0447(4) Uani 1 1 d .
F3 F 0.06624(14) 0.25537(16) 0.38307(8) 0.0457(4) Uani 1 1 d .
F4 F 0.19329(19) 0.0430(2) 0.35078(7) 0.0600(5) Uani 1 1 d .
C1 C 0.28821(17) 0.7798(2) 0.14482(8) 0.0189(3) Uani 1 1 d .
C2 C 0.32702(18) 0.7077(2) 0.08731(9) 0.0220(4) Uani 1 1 d .
C3 C 0.2964(2) 0.7899(2) 0.02137(9) 0.0269(4) Uani 1 1 d .
H3A H 0.3235 0.7413 -0.0186 0.032 Uiso 1 1 calc R
C4 C 0.2286(2) 0.9377(2) 0.01472(9) 0.0266(4) Uani 1 1 d .
H4A H 0.2105 0.9927 -0.0296 0.032 Uiso 1 1 calc R
C5 C 0.18488(18) 1.0104(2) 0.07301(9) 0.0224(4) Uani 1 1 d .
C6 C 0.11046(19) 1.1616(2) 0.06753(10) 0.0279(4) Uani 1 1 d .
H6A H 0.0884 1.2169 0.0233 0.033 Uiso 1 1 calc R
C7 C 0.0697(2) 1.2295(2) 0.12479(11) 0.0298(4) Uani 1 1 d .
H7A H 0.0172 1.3298 0.1205 0.036 Uiso 1 1 calc R
C8 C 0.10679(19) 1.1484(2) 0.19018(10) 0.0270(4) Uani 1 1 d .
H8A H 0.0817 1.1958 0.2309 0.032 Uiso 1 1 calc R
C9 C 0.17819(18) 1.0028(2) 0.19587(9) 0.0221(4) Uani 1 1 d .
H9A H 0.2017 0.9492 0.2405 0.027 Uiso 1 1 calc R
C10 C 0.32069(17) 0.7025(2) 0.21644(8) 0.0183(3) Uani 1 1 d .
C11 C 0.22169(18) 0.5922(2) 0.23505(9) 0.0232(4) Uani 1 1 d .
H11A H 0.1315 0.5685 0.2027 0.028 Uiso 1 1 calc R
C12 C 0.2545(2) 0.5167(2) 0.30096(9) 0.0261(4) Uani 1 1 d .
H12A H 0.1873 0.4404 0.3133 0.031 Uiso 1 1 calc R
C13 C 0.3851(2) 0.5523(2) 0.34885(9) 0.0238(4) Uani 1 1 d .
H13A H 0.4077 0.4999 0.3938 0.029 Uiso 1 1 calc R
C14 C 0.48254(19) 0.6645(2) 0.33084(9) 0.0239(4) Uani 1 1 d .
H14A H 0.5709 0.6910 0.3640 0.029 Uiso 1 1 calc R
C15 C 0.45163(18) 0.7387(2) 0.26457(9) 0.0220(4) Uani 1 1 d .
H15A H 0.5197 0.8138 0.2521 0.026 Uiso 1 1 calc R
C16 C 0.3999(2) 0.5437(2) 0.09377(9) 0.0275(4) Uani 1 1 d .
H16A H 0.4129 0.5045 0.1427 0.041 Uiso 1 1 calc R
H16B H 0.4964 0.5527 0.0813 0.041 Uiso 1 1 calc R
H16C H 0.3380 0.4666 0.0616 0.041 Uiso 1 1 calc R

loop_
_atom_site_aniso_label
_atom_site_aniso_U_11
_atom_site_aniso_U_22
_atom_site_aniso_U_33
_atom_site_aniso_U_23
_atom_site_aniso_U_13
_atom_site_aniso_U_12
N1 0.0182(6) 0.0166(7) 0.0205(7) 0.0021(5) 0.0015(5) -0.0020(5)
B1 0.0295(9) 0.0208(9) 0.0220(9) -0.0001(7) 0.0052(7) -0.0010(7)
F1 0.0312(6) 0.0329(7) 0.0463(7) 0.0008(5) 0.0037(5) -0.0035(5)
F2 0.0677(9) 0.0318(7) 0.0345(7) 0.0049(5) 0.0108(6) -0.0162(6)
F3 0.0307(6) 0.0383(7) 0.0651(9) 0.0166(6) 0.0039(6) 0.0032(5)
F4 0.0751(11) 0.0707(11) 0.0362(8) -0.0231(7) 0.0163(7) 0.0025(8)
C1 0.0184(7) 0.0177(8) 0.0197(7) 0.0021(6) 0.0019(6) -0.0020(6)
C2 0.0223(8) 0.0226(8) 0.0207(8) 0.0007(6) 0.0037(6) -0.0028(6)
C3 0.0318(9) 0.0299(10) 0.0190(8) -0.0006(7) 0.0057(7) -0.0050(7)
C4 0.0310(9) 0.0280(9) 0.0190(8) 0.0054(6) 0.0013(6) -0.0068(7)
C5 0.0216(8) 0.0214(8) 0.0219(8) 0.0052(6) -0.0003(6) -0.0044(6)
C6 0.0268(8) 0.0223(9) 0.0307(9) 0.0078(7) -0.0022(7) -0.0025(7)
C7 0.0262(9) 0.0203(9) 0.0389(10) 0.0026(7) -0.0021(7) 0.0022(7)
C8 0.0251(8) 0.0227(9) 0.0324(9) -0.0026(7) 0.0042(7) 0.0011(7)
C9 0.0226(8) 0.0206(8) 0.0227(8) 0.0001(6) 0.0038(6) -0.0017(6)
C10 0.0206(7) 0.0164(7) 0.0177(7) 0.0004(6) 0.0035(6) 0.0022(6)
C11 0.0227(8) 0.0228(9) 0.0237(8) 0.0009(6) 0.0042(6) -0.0038(6)
C12 0.0295(9) 0.0241(9) 0.0270(9) 0.0041(7) 0.0115(7) -0.0024(7)
C13 0.0328(9) 0.0208(8) 0.0188(7) 0.0042(6) 0.0075(6) 0.0071(7)
C14 0.0240(8) 0.0220(9) 0.0231(8) 0.0009(6) -0.0004(6) 0.0040(6)
C15 0.0207(8) 0.0198(8) 0.0244(8) 0.0025(6) 0.0028(6) -0.0008(6)
C16 0.0333(9) 0.0251(9) 0.0250(9) -0.0020(7) 0.0085(7) 0.0030(7)

loop_
_atom_type_symbol
_atom_type_description
_atom_type_scat_dispersion_real
_atom_type_scat_dispersion_imag
_atom_type_scat_source
C C 0.0033 0.0016 'International Tables Vol C Tables 4.2.6.8 and 6.1.1.4'
H H 0.0000 0.0000 'International Tables Vol C Tables 4.2.6.8 and 6.1.1.4'
B B 0.0013 0.0007 'International Tables Vol C Tables 4.2.6.8 and 6.1.1.4'
N N 0.0061 0.0033 'International Tables Vol C Tables 4.2.6.8 and 6.1.1.4'
F F 0.0171 0.0103 'International Tables Vol C Tables 4.2.6.8 and 6.1.1.4'

loop_
_geom_angle_atom_site_label_1
_geom_angle_atom_site_label_2
_geom_angle_atom_site_label_3
_geom_angle
C9 N1 C5 119.38(14)
C9 N1 C1 119.96(14)
C5 N1 C1 120.66(14)
F4 B1 F3 110.92(16)
F4 B1 F1 111.53(16)
F3 B1 F1 108.42(16)
F4 B1 F2 108.33(16)
F3 B1 F2 108.65(16)
F1 B1 F2 108.94(15)
C2 C1 N1 120.25(15)
C2 C1 C10 122.17(15)
N1 C1 C10 117.58(14)
C1 C2 C3 119.19(16)
C1 C2 C16 120.74(15)
C3 C2 C16 120.06(15)
C4 C3 C2 120.53(16)
C4 C3 H3A 119.7
C2 C3 H3A 119.7
C3 C4 C5 120.61(16)
C3 C4 H4A 119.7
C5 C4 H4A 119.7
N1 C5 C4 118.72(16)
N1 C5 C6 119.13(16)
C4 C5 C6 122.15(16)
C7 C6 C5 120.98(16)
C7 C6 H6A 119.5
C5 C6 H6A 119.5
C6 C7 C8 118.75(17)
C6 C7 H7A 120.6
C8 C7 H7A 120.6
C9 C8 C7 120.60(17)
C9 C8 H8A 119.7
C7 C8 H8A 119.7
C8 C9 N1 121.13(16)
C8 C9 H9A 119.4
N1 C9 H9A 119.4
C11 C10 C15 119.71(15)
C11 C10 C1 120.26(14)
C15 C10 C1 120.02(14)
C12 C11 C10 120.04(16)
C12 C11 H11A 120.0
C10 C11 H11A 120.0
C13 C12 C11 120.30(16)
C13 C12 H12A 119.9
C11 C12 H12A 119.9
C14 C13 C12 119.68(16)
C14 C13 H13A 120.2
C12 C13 H13A 120.2
C13 C14 C15 120.38(16)
C13 C14 H14A 119.8
C15 C14 H14A 119.8
C14 C15 C10 119.87(15)
C14 C15 H15A 120.1
C10 C15 H15A 120.1
C2 C16 H16A 109.5
C2 C16 H16B 109.5
H16A C16 H16B 109.5
C2 C16 H16C 109.5
H16A C16 H16C 109.5
H16B C16 H16C 109.5

loop_
_geom_bond_atom_site_label_1
_geom_bond_atom_site_label_2
_geom_bond_distance
N1 C9 1.383(2)
N1 C5 1.385(2)
N1 C1 1.396(2)
B1 F4 1.368(2)
B1 F3 1.381(2)
B1 F1 1.390(2)
B1 F2 1.391(2)
C1 C2 1.374(2)
C1 C10 1.492(2)
C2 C3 1.414(2)
C2 C16 1.497(2)
C3 C4 1.358(3)
C3 H3A 0.9500
C4 C5 1.410(3)
C4 H4A 0.9500
C5 C6 1.411(2)
C6 C7 1.363(3)
C6 H6A 0.9500
C7 C8 1.403(3)
C7 H7A 0.9500
C8 C9 1.357(2)
C8 H8A 0.9500
C9 H9A 0.9500
C10 C11 1.391(2)
C10 C15 1.393(2)
C11 C12 1.389(2)
C11 H11A 0.9500
C12 C13 1.387(3)
C12 H12A 0.9500
C13 C14 1.386(3)
C13 H13A 0.9500
C14 C15 1.390(2)
C14 H14A 0.9500
C15 H15A 0.9500
C16 H16A 0.9800
C16 H16B 0.9800
C16 H16C 0.9800
